data_4323109
loop_
_publ_author_name
'David L. Clark'
'Damon R. Click'
'Rebecca V. Hollis'
'Brian L. Scott'
'John G. Watkin'

_publ_section_title
;
 Unusual Two-Dimensional Sheet Structure of the Solvent-Free Cesium
 Aryloxide Complex CsO-2,6-i-Pr2C6H3
;
_journal_name_full 'Inorganic Chemistry'
_journal_page_first 5700
_journal_page_last 5703
_journal_paper_doi 10.1021/ic980630q
_journal_volume 37
_journal_year 1998
_chemical_formula_sum 'C12 H17 Cs O'
_chemical_formula_weight 310.17
_chemical_name_systematic
;
 ?
;
_space_group_IT_number 61
_symmetry_cell_setting orthorhombic
_symmetry_space_group_name_Hall '-P 2ac 2ab'
_symmetry_space_group_name_H-M 'P b c a'
_atom_sites_solution_hydrogens geom
_atom_sites_solution_primary direct
_atom_sites_solution_secondary difmap
_audit_creation_method SHELXL
_cell_angle_alpha 90.00
_cell_angle_beta 90.00
_cell_angle_gamma 90.00
_cell_formula_units_Z 8
_cell_length_a 18.755(4)
_cell_length_b 7.267(2)
_cell_length_c 18.812(5)
_cell_measurement_reflns_used 32
_cell_measurement_temperature 198(2)
_cell_measurement_theta_max 9.5
_cell_measurement_theta_min 4.5
_cell_volume 2563.9(11)
_computing_cell_refinement 'XSCANS 2.10b (Siemens)'
_computing_data_collection 'XSCANS 2.10b (Siemens)'
_computing_data_reduction 'XSCANS 2.10b (Siemens)'
_computing_molecular_graphics 'SHELXTL PC 4.2/360 (Siemens)'
_computing_publication_material 'XSCANS 2.10b (Siemens)'
_computing_structure_refinement 'SHELXL-93 (Sheldrick, 1993)'
_computing_structure_solution 'SHELXS-86 (Sheldrick, 1990)'
_diffrn_ambient_temperature 198(2)
_diffrn_measurement_device 'Siemens P4/PC'
_diffrn_measurement_method '\w scans'
_diffrn_radiation_monochromator graphite
_diffrn_radiation_source 'fine-focus sealed tube'
_diffrn_radiation_type MoK\a
_diffrn_radiation_wavelength 0.71073
_diffrn_reflns_av_R_equivalents 0.0334
_diffrn_reflns_av_sigmaI/netI 0.0409
_diffrn_reflns_limit_h_max 24
_diffrn_reflns_limit_h_min -1
_diffrn_reflns_limit_k_max 6
_diffrn_reflns_limit_k_min -1
_diffrn_reflns_limit_l_max 1
_diffrn_reflns_limit_l_min -24
_diffrn_reflns_number 3178
_diffrn_reflns_theta_max 27.49
_diffrn_reflns_theta_min 3.07
_diffrn_standards_decay_% 0
_diffrn_standards_interval_count 97
_diffrn_standards_number 3
_exptl_absorpt_coefficient_mu 2.858
_exptl_absorpt_correction_T_max 0.64
_exptl_absorpt_correction_T_min 0.45
_exptl_absorpt_correction_type empirical
_exptl_crystal_colour colorless
_exptl_crystal_density_diffrn 1.607
_exptl_crystal_density_method 'not measured'
_exptl_crystal_description 'rectangular block'
_exptl_crystal_F_000 1216
_exptl_crystal_size_max 0.33
_exptl_crystal_size_mid 0.13
_exptl_crystal_size_min 0.13
_refine_diff_density_max 1.349
_refine_diff_density_min -0.703
_refine_diff_density_rms 0.107
_refine_ls_extinction_method none
_refine_ls_goodness_of_fit_all 0.844
_refine_ls_goodness_of_fit_obs 0.840
_refine_ls_hydrogen_treatment noref
_refine_ls_matrix_type full
_refine_ls_number_parameters 127
_refine_ls_number_reflns 2424
_refine_ls_number_restraints 0
_refine_ls_restrained_S_all 0.844
_refine_ls_restrained_S_obs 0.840
_refine_ls_R_factor_all 0.0857
_refine_ls_R_factor_obs 0.0402
_refine_ls_shift/esd_max 0.000
_refine_ls_shift/esd_mean 0.000
_refine_ls_structure_factor_coef Fsqd
_refine_ls_weighting_details 'w=1/[\s^2^(Fo^2^)+(0.0610P)^2^+16.6319P] where P=(Fo^2^+2Fc^2^)/3'
_refine_ls_weighting_scheme calc
_refine_ls_wR_factor_all 0.1323
_refine_ls_wR_factor_obs 0.0959
_reflns_number_observed 1333
_reflns_number_total 2424
_reflns_observed_criterion >2sigma(I)
_cod_data_source_file ic980630q.cif
_cod_data_source_block xr173
_cod_depositor_comments
;
The following automatic conversions were performed:

'_refine_ls_weighting_scheme' value 'calc
w=1/[\s^2^(Fo^2^)+(0.0610P)^2^+16.6319P] where P=(Fo^2^+2Fc^2^)/3'
was changed to 'calc'. New tag '_refine_ls_weighting_details' was
created. The value of the new tag was set to
'w=1/[\s^2^(Fo^2^)+(0.0610P)^2^+16.6319P] where P=(Fo^2^+2Fc^2^)/3'.

Automatic conversion script
Id: cif_fix_values 3143 2015-03-26 13:38:13Z robertas 
;
_cod_original_formula_sum 'C12 H17 O Cs'
_cod_database_code 4323109

loop_
_symmetry_equiv_pos_as_xyz
'x, y, z'
'-x+1/2, -y, z+1/2'
'-x, y+1/2, -z+1/2'
'x+1/2, -y+1/2, -z'
'-x, -y, -z'
'x-1/2, y, -z-1/2'
'x, -y-1/2, z-1/2'
'-x-1/2, y-1/2, z'

loop_
_atom_site_aniso_label
_atom_site_aniso_U_11
_atom_site_aniso_U_22
_atom_site_aniso_U_33
_atom_site_aniso_U_23
_atom_site_aniso_U_13
_atom_site_aniso_U_12
Cs1 0.0216(2) 0.0283(4) 0.0553(3) -0.0022(3) 0.0000(2) 0.0018(2)
O1 0.022(2) 0.028(3) 0.033(2) -0.002(2) 0.000(2) -0.001(2)
C1 0.015(2) 0.022(4) 0.029(3) 0.001(3) -0.002(2) 0.003(3)
C2 0.021(3) 0.018(5) 0.031(3) 0.000(3) -0.006(2) 0.008(2)
C3 0.016(3) 0.033(5) 0.029(3) -0.003(3) -0.006(2) -0.001(3)
C4 0.018(3) 0.026(5) 0.040(3) 0.004(3) 0.003(2) -0.004(2)
C5 0.020(3) 0.031(5) 0.025(3) 0.005(3) 0.005(2) 0.006(3)
C6 0.020(3) 0.029(5) 0.017(2) -0.002(2) -0.001(2) 0.006(2)
C2A 0.043(4) 0.032(5) 0.020(2) -0.001(3) -0.002(2) -0.002(4)
C2B 0.061(5) 0.052(6) 0.026(3) 0.002(4) -0.009(3) -0.003(4)
C2C 0.047(4) 0.065(6) 0.032(3) -0.007(4) 0.011(3) 0.003(4)
C6A 0.025(3) 0.041(5) 0.023(2) 0.000(3) -0.005(2) -0.001(3)
C6B 0.049(4) 0.056(6) 0.029(3) -0.001(4) -0.017(3) 0.006(4)
C6C 0.047(4) 0.088(8) 0.049(5) -0.038(5) -0.008(4) 0.020(5)

loop_
_atom_site_label
_atom_site_type_symbol
_atom_site_fract_x
_atom_site_fract_y
_atom_site_fract_z
_atom_site_U_iso_or_equiv
_atom_site_thermal_displace_type
_atom_site_occupancy
_atom_site_calc_flag
_atom_site_refinement_flags
_atom_site_disorder_group
Cs1 Cs 0.09080(2) 0.00252(7) 0.25288(2) 0.0351(2) Uani 1 d . .
O1 O 0.0542(2) -0.6124(7) 0.2694(2) 0.0278(10) Uani 1 d . .
C1 C 0.1088(3) -0.5060(9) 0.2571(3) 0.0223(13) Uani 1 d . .
C2 C 0.1539(3) -0.4422(10) 0.3143(3) 0.023(2) Uani 1 d . .
C3 C 0.2132(3) -0.3370(10) 0.2988(3) 0.026(2) Uani 1 d . .
H3 H 0.2427(3) -0.3003(10) 0.3359(3) 0.031 Uiso 1 calc R .
C4 C 0.2306(3) -0.2841(10) 0.2303(3) 0.028(2) Uani 1 d . .
H4 H 0.2694(3) -0.2075(10) 0.2219(3) 0.034 Uiso 1 calc R .
C5 C 0.1890(3) -0.3472(10) 0.1745(3) 0.0255(15) Uani 1 d . .
H5 H 0.2019(3) -0.3173(10) 0.1282(3) 0.031 Uiso 1 calc R .
C6 C 0.1282(3) -0.4547(9) 0.1859(3) 0.022(2) Uani 1 d . .
C2A C 0.1329(3) -0.4942(11) 0.3893(3) 0.032(2) Uani 1 d . .
H2A H 0.1203(3) -0.6251(11) 0.3888(3) 0.038 Uiso 1 calc R .
C2B C 0.1915(4) -0.4695(11) 0.4442(3) 0.046(2) Uani 1 d . .
H2B1 H 0.1743(4) -0.5072(11) 0.4900(3) 0.069 Uiso 1 calc R .
H2B2 H 0.2053(4) -0.3423(11) 0.4460(3) 0.069 Uiso 1 calc R .
H2B3 H 0.2319(4) -0.5432(11) 0.4313(3) 0.069 Uiso 1 calc R .
C2C C 0.0660(4) -0.3876(13) 0.4127(4) 0.048(2) Uani 1 d . .
H2C1 H 0.0530(4) -0.4237(13) 0.4601(4) 0.072 Uiso 1 calc R .
H2C2 H 0.0274(4) -0.4147(13) 0.3808(4) 0.072 Uiso 1 calc R .
H2C3 H 0.0757(4) -0.2580(13) 0.4118(4) 0.072 Uiso 1 calc R .
C6A C 0.0830(3) -0.5198(11) 0.1244(3) 0.030(2) Uani 1 d . .
H6A H 0.0471(3) -0.6043(11) 0.1437(3) 0.036 Uiso 1 calc R .
C6B C 0.0429(4) -0.3570(11) 0.0912(3) 0.044(2) Uani 1 d . .
H6B1 H 0.0141(4) -0.4001(11) 0.0525(3) 0.066 Uiso 1 calc R .
H6B2 H 0.0766(4) -0.2681(11) 0.0739(3) 0.066 Uiso 1 calc R .
H6B3 H 0.0129(4) -0.3008(11) 0.1264(3) 0.066 Uiso 1 calc R .
C6C C 0.1254(4) -0.6250(14) 0.0687(4) 0.061(3) Uani 1 d . .
H6C1 H 0.0942(4) -0.6634(14) 0.0311(4) 0.092 Uiso 1 calc R .
H6C2 H 0.1469(4) -0.7312(14) 0.0902(4) 0.092 Uiso 1 calc R .
H6C3 H 0.1620(4) -0.5469(14) 0.0496(4) 0.092 Uiso 1 calc R .

loop_
_atom_type_symbol
_atom_type_description
_atom_type_scat_dispersion_real
_atom_type_scat_dispersion_imag
_atom_type_scat_source
C C 0.0033 0.0016 'International Tables Vol C Tables 4.2.6.8 and 6.1.1.4'
H H 0.0000 0.0000 'International Tables Vol C Tables 4.2.6.8 and 6.1.1.4'
O O 0.0106 0.0060 'International Tables Vol C Tables 4.2.6.8 and 6.1.1.4'
Cs Cs -0.3680 2.1192 'International Tables Vol C Tables 4.2.6.8 and 6.1.1.4'

loop_
_geom_angle_atom_site_label_1
_geom_angle_atom_site_label_2
_geom_angle_atom_site_label_3
_geom_angle
_geom_angle_site_symmetry_1
_geom_angle_site_symmetry_3
_geom_angle_publ_flag
O1 Cs1 O1 94.12(9) 3 1_565 ?
O1 Cs1 C4 122.5(2) 3 . ?
O1 Cs1 C4 142.50(14) 1_565 . ?
O1 Cs1 C5 103.17(14) 3 . ?
O1 Cs1 C5 151.51(13) 1_565 . ?
C4 Cs1 C5 23.31(14) . . ?
O1 Cs1 C3 117.02(14) 3 . ?
O1 Cs1 C3 144.55(13) 1_565 . ?
C4 Cs1 C3 23.22(14) . . ?
C5 Cs1 C3 40.12(14) . . ?
O1 Cs1 C1 112.42(12) 3 1_565 ?
O1 Cs1 C1 19.76(11) 1_565 1_565 ?
C4 Cs1 C1 122.94(14) . 1_565 ?
C5 Cs1 C1 133.53(13) . 1_565 ?
C3 Cs1 C1 129.65(14) . 1_565 ?
O1 Cs1 C6 82.31(13) 3 . ?
O1 Cs1 C6 165.67(12) 1_565 . ?
C4 Cs1 C6 40.52(14) . . ?
C5 Cs1 C6 22.64(13) . . ?
C3 Cs1 C6 46.20(13) . . ?
C1 Cs1 C6 154.50(13) 1_565 . ?
O1 Cs1 C2 95.51(13) 3 . ?
O1 Cs1 C2 154.54(13) 1_565 . ?
C4 Cs1 C2 40.32(14) . . ?
C5 Cs1 C2 46.35(14) . . ?
C3 Cs1 C2 22.27(13) . . ?
C1 Cs1 C2 148.02(13) 1_565 . ?
C6 Cs1 C2 39.72(13) . . ?
O1 Cs1 C4 163.17(13) 3 8_665 ?
O1 Cs1 C4 79.79(14) 1_565 8_665 ?
C4 Cs1 C4 62.80(3) . 8_665 ?
C5 Cs1 C4 77.19(15) . 8_665 ?
C3 Cs1 C4 74.31(14) . 8_665 ?
C1 Cs1 C4 60.14(14) 1_565 8_665 ?
C6 Cs1 C4 99.71(14) . 8_665 ?
C2 Cs1 C4 96.56(14) . 8_665 ?
O1 Cs1 C1 78.48(13) 3 . ?
O1 Cs1 C1 168.72(12) 1_565 . ?
C4 Cs1 C1 46.96(14) . . ?
C5 Cs1 C1 39.76(13) . . ?
C3 Cs1 C1 39.50(13) . . ?
C1 Cs1 C1 169.1(2) 1_565 . ?
C6 Cs1 C1 22.56(11) . . ?
C2 Cs1 C1 22.64(12) . . ?
C4 Cs1 C1 109.62(14) 8_665 . ?
O1 Cs1 C1 16.95(14) 3 3 ?
O1 Cs1 C1 77.57(12) 1_565 3 ?
C4 Cs1 C1 139.4(2) . 3 ?
C5 Cs1 C1 119.81(14) . 3 ?
C3 Cs1 C1 131.28(14) . 3 ?
C1 Cs1 C1 96.41(14) 1_565 3 ?
C6 Cs1 C1 99.25(13) . 3 ?
C2 Cs1 C1 109.07(14) . 3 ?
C4 Cs1 C1 154.34(15) 8_665 3 ?
C1 Cs1 C1 94.35(14) . 3 ?
O1 Cs1 Cs1 30.50(9) 3 3_545 ?
O1 Cs1 Cs1 123.00(8) 1_565 3_545 ?
C4 Cs1 Cs1 94.49(12) . 3_545 ?
C5 Cs1 Cs1 79.60(10) . 3_545 ?
C3 Cs1 Cs1 86.52(10) . 3_545 ?
C1 Cs1 Cs1 142.27(9) 1_565 3_545 ?
C6 Cs1 Cs1 57.02(9) . 3_545 ?
C2 Cs1 Cs1 65.19(9) . 3_545 ?
C4 Cs1 Cs1 156.68(11) 8_665 3_545 ?
C1 Cs1 Cs1 48.44(8) . 3_545 ?
C1 Cs1 Cs1 45.90(10) 3 3_545 ?
C1 O1 Cs1 123.1(4) . 3_545 ?
C1 O1 Cs1 111.6(4) . 1_545 ?
Cs1 O1 Cs1 119.27(15) 3_545 1_545 ?
O1 C1 C6 121.1(5) . . ?
O1 C1 C2 121.3(5) . . ?
C6 C1 C2 117.6(5) . . ?
O1 C1 Cs1 48.7(3) . 1_545 ?
C6 C1 Cs1 105.1(4) . 1_545 ?
C2 C1 Cs1 113.0(4) . 1_545 ?
O1 C1 Cs1 121.5(4) . . ?
C6 C1 Cs1 75.2(4) . . ?
C2 C1 Cs1 75.5(4) . . ?
Cs1 C1 Cs1 169.1(2) 1_545 . ?
O1 C1 Cs1 40.0(3) . 3_545 ?
C6 C1 Cs1 101.6(3) . 3_545 ?
C2 C1 Cs1 128.1(4) . 3_545 ?
Cs1 C1 Cs1 85.47(13) 1_545 3_545 ?
Cs1 C1 Cs1 83.77(12) . 3_545 ?
C3 C2 C1 119.5(6) . . ?
C3 C2 C2A 123.0(5) . . ?
C1 C2 C2A 117.5(5) . . ?
C3 C2 Cs1 72.7(4) . . ?
C1 C2 Cs1 81.8(4) . . ?
C2A C2 Cs1 115.7(4) . . ?
C2 C3 C4 122.7(6) . . ?
C2 C3 Cs1 85.0(4) . . ?
C4 C3 Cs1 74.2(4) . . ?
C5 C4 C3 118.8(6) . . ?
C5 C4 Cs1 82.1(4) . . ?
C3 C4 Cs1 82.6(4) . . ?
C5 C4 Cs1 117.1(4) . 8_655 ?
C3 C4 Cs1 89.4(4) . 8_655 ?
Cs1 C4 Cs1 160.6(2) . 8_655 ?
C4 C5 C6 121.8(5) . . ?
C4 C5 Cs1 74.6(4) . . ?
C6 C5 Cs1 84.8(4) . . ?
C5 C6 C1 119.6(5) . . ?
C5 C6 C6A 121.0(5) . . ?
C1 C6 C6A 119.4(5) . . ?
C5 C6 Cs1 72.5(4) . . ?
C1 C6 Cs1 82.2(4) . . ?
C6A C6 Cs1 116.4(4) . . ?
C2 C2A C2B 114.6(5) . . ?
C2 C2A C2C 110.7(6) . . ?
C2B C2A C2C 109.7(6) . . ?
C6 C6A C6C 113.0(5) . . ?
C6 C6A C6B 110.2(6) . . ?
C6C C6A C6B 111.3(6) . . ?

loop_
_geom_bond_atom_site_label_1
_geom_bond_atom_site_label_2
_geom_bond_distance
_geom_bond_site_symmetry_2
_geom_bond_publ_flag
Cs1 O1 2.875(4) 3 ?
Cs1 O1 2.898(5) 1_565 ?
Cs1 C4 3.375(6) . ?
Cs1 C5 3.468(6) . ?
Cs1 C3 3.479(6) . ?
Cs1 C1 3.589(7) 1_565 ?
Cs1 C6 3.622(6) . ?
Cs1 C2 3.630(7) . ?
Cs1 C4 3.716(6) 8_665 ?
Cs1 C1 3.711(7) . ?
Cs1 C1 3.750(5) 3 ?
Cs1 Cs1 4.9814(10) 3_545 ?
O1 C1 1.304(7) . ?
O1 Cs1 2.875(4) 3_545 ?
O1 Cs1 2.898(5) 1_545 ?
C1 C6 1.437(7) . ?
C1 C2 1.443(8) . ?
C1 Cs1 3.589(7) 1_545 ?
C1 Cs1 3.750(5) 3_545 ?
C2 C3 1.381(8) . ?
C2 C2A 1.514(8) . ?
C3 C4 1.383(8) . ?
C4 C5 1.386(8) . ?
C4 Cs1 3.716(6) 8_655 ?
C5 C6 1.400(8) . ?
C6 C6A 1.511(7) . ?
C2A C2B 1.519(8) . ?
C2A C2C 1.538(10) . ?
C6A C6C 1.523(9) . ?
C6A C6B 1.535(9) . ?
